data_7230950
loop_
_publ_author_name
'Lim, Felicia Phei Lin'
'Tan, Lin Yuing'
'Tiekink, Edward R. T.'
'Dolzhenko, Anton V.'

_publ_section_title
;
 Synthesis of 3-(5-amino-1H-1,2,4-triazol-3-yl)propanamides and their
 tautomerism
;
_journal_issue 40
_journal_name_full 'RSC Advances'
_journal_page_first 22351
_journal_paper_doi 10.1039/C8RA04576C
_journal_volume 8
_journal_year 2018
_chemical_formula_moiety 'C11 H13 N5 O'
_chemical_formula_sum 'C11 H13 N5 O'
_chemical_formula_weight 231.26
_space_group_crystal_system monoclinic
_space_group_IT_number 14
_space_group_name_Hall '-P 2yn'
_space_group_name_H-M_alt 'P 1 21/n 1'
_symmetry_space_group_name_Hall '-P 2yn'
_symmetry_space_group_name_H-M 'P 1 21/n 1'
_atom_sites_solution_hydrogens mixed
_audit_creation_method SHELXL-2014/7
_audit_update_record
;
2018-05-22 deposited with the CCDC.
2018-06-13 downloaded from the CCDC.
;
_cell_angle_alpha 90
_cell_angle_beta 100.8930(10)
_cell_angle_gamma 90
_cell_formula_units_Z 4
_cell_length_a 8.58760(10)
_cell_length_b 9.09790(10)
_cell_length_c 14.20640(10)
_cell_measurement_reflns_used 18462
_cell_measurement_temperature 100(2)
_cell_measurement_theta_max 76.2580
_cell_measurement_theta_min 4.8250
_cell_volume 1089.935(19)
_computing_cell_refinement CrysAlisPro
_computing_data_collection CrysAlisPro
_computing_data_reduction CrysAlisPro
_computing_molecular_graphics 'ORTEP-3 for Windows'
_computing_publication_material SHELXL2014/7
_computing_structure_refinement SHELXL2014/7
_computing_structure_solution SHELXS-97
_diffrn_ambient_environment N~2~
_diffrn_ambient_temperature 100(2)
_diffrn_detector 'CCD plate'
_diffrn_detector_area_resol_mean 5.2558
_diffrn_detector_type AtlasS2
_diffrn_measured_fraction_theta_full 1.000
_diffrn_measured_fraction_theta_max 1.000
_diffrn_measurement_device 'four-circle diffractometer'
_diffrn_measurement_device_type 'XtaLAB Synergy, Dualflex, AtlasS2'
_diffrn_measurement_method '\w scans'
_diffrn_radiation_monochromator mirror
_diffrn_radiation_probe x-ray
_diffrn_radiation_type 'Cu K\a'
_diffrn_radiation_wavelength 1.54184
_diffrn_reflns_av_R_equivalents 0.0282
_diffrn_reflns_av_unetI/netI 0.0105
_diffrn_reflns_Laue_measured_fraction_full 1.000
_diffrn_reflns_Laue_measured_fraction_max 1.000
_diffrn_reflns_limit_h_max 10
_diffrn_reflns_limit_h_min -10
_diffrn_reflns_limit_k_max 10
_diffrn_reflns_limit_k_min -10
_diffrn_reflns_limit_l_max 16
_diffrn_reflns_limit_l_min -16
_diffrn_reflns_number 25310
_diffrn_reflns_point_group_measured_fraction_full 1.000
_diffrn_reflns_point_group_measured_fraction_max 1.000
_diffrn_reflns_theta_full 67.073
_diffrn_reflns_theta_max 67.073
_diffrn_reflns_theta_min 5.594
_diffrn_source 'micro-focus sealed X-ray tube'
_diffrn_source_type 'PhotonJet (Cu) X-ray Source'
_exptl_absorpt_coefficient_mu 0.795
_exptl_absorpt_correction_T_max 1.000
_exptl_absorpt_correction_T_min 0.532
_exptl_absorpt_correction_type gaussian
_exptl_absorpt_process_details CrysAlisPro
_exptl_crystal_colour colourless
_exptl_crystal_density_diffrn 1.409
_exptl_crystal_description prism
_exptl_crystal_F_000 488
_exptl_crystal_size_max 0.238
_exptl_crystal_size_mid 0.131
_exptl_crystal_size_min 0.092
_refine_diff_density_max 0.203
_refine_diff_density_min -0.247
_refine_diff_density_rms 0.051
_refine_ls_extinction_method none
_refine_ls_goodness_of_fit_ref 1.038
_refine_ls_hydrogen_treatment mixed
_refine_ls_matrix_type full
_refine_ls_number_parameters 166
_refine_ls_number_reflns 1939
_refine_ls_number_restraints 4
_refine_ls_restrained_S_all 1.038
_refine_ls_R_factor_all 0.0328
_refine_ls_R_factor_gt 0.0321
_refine_ls_shift/su_max 0.000
_refine_ls_shift/su_mean 0.000
_refine_ls_structure_factor_coef Fsqd
_refine_ls_weighting_details 'w=1/[\s^2^(Fo^2^)+(0.0430P)^2^+0.4785P] where P=(Fo^2^+2Fc^2^)/3'
_refine_ls_weighting_scheme calc
_refine_ls_wR_factor_gt 0.0798
_refine_ls_wR_factor_ref 0.0806
_reflns_Friedel_coverage 0.000
_reflns_number_gt 1882
_reflns_number_total 1939
_reflns_threshold_expression 'I > 2\s(I)'
_cod_data_source_file c8ra04576c2.cif
_cod_data_source_block shelx
_cod_original_cell_volume 1089.934(19)
_cod_database_code 7230950
_shelx_shelxl_version_number 2014/7
_shelx_space_group_comment
;
The symmetry employed for this shelxl refinement is uniquely defined
by the following loop, which should always be used as a source of
symmetry information in preference to the above space-group names.
They are only intended as comments.
;
_shelx_estimated_absorpt_t_min 0.833
_shelx_estimated_absorpt_t_max 0.930

loop_
_space_group_symop_operation_xyz
'x, y, z'
'-x+1/2, y+1/2, -z+1/2'
'-x, -y, -z'
'x-1/2, -y-1/2, z-1/2'

loop_
_atom_site_label
_atom_site_type_symbol
_atom_site_fract_x
_atom_site_fract_y
_atom_site_fract_z
_atom_site_U_iso_or_equiv
_atom_site_adp_type
_atom_site_occupancy
_atom_site_site_symmetry_order
_atom_site_calc_flag
_atom_site_refinement_flags_posn
_atom_site_refinement_flags_adp
O8 O 0.34882(9) 0.12383(9) 0.60700(6) 0.0198(2) Uani 1 1 d . .
N1 N 0.21885(12) 0.59402(11) 0.70462(7) 0.0187(2) Uani 1 1 d D .
H1N H 0.2085(17) 0.6117(15) 0.7636(7) 0.022 Uiso 1 1 d D U
N2 N 0.16093(11) 0.46595(11) 0.65829(7) 0.0184(2) Uani 1 1 d . .
N4 N 0.29362(12) 0.60048(11) 0.56570(7) 0.0193(2) Uani 1 1 d . .
N5 N 0.37483(17) 0.79677(12) 0.67522(8) 0.0342(3) Uani 1 1 d D .
H2N H 0.371(2) 0.8372(18) 0.7330(8) 0.041 Uiso 1 1 d D U
H3N H 0.407(2) 0.8517(16) 0.6306(10) 0.041 Uiso 1 1 d D U
N8 N 0.57589(11) 0.20570(10) 0.56281(7) 0.0158(2) Uani 1 1 d D .
H4N H 0.6114(16) 0.2688(13) 0.5254(9) 0.019 Uiso 1 1 d D U
C5 C 0.29898(14) 0.67018(13) 0.64895(8) 0.0200(3) Uani 1 1 d . .
C3 C 0.20852(13) 0.47621(12) 0.57572(8) 0.0157(2) Uani 1 1 d . .
C6 C 0.17398(13) 0.36082(13) 0.49989(8) 0.0180(3) Uani 1 1 d . .
H6A H 0.1100 0.4044 0.4413 0.022 Uiso 1 1 calc R U
H6B H 0.1104 0.2817 0.5220 0.022 Uiso 1 1 calc R U
C7 C 0.32538(13) 0.29450(12) 0.47556(8) 0.0163(3) Uani 1 1 d . .
H7A H 0.2969 0.2333 0.4172 0.020 Uiso 1 1 calc R U
H7B H 0.3947 0.3751 0.4610 0.020 Uiso 1 1 calc R U
C8 C 0.41692(13) 0.20111(12) 0.55583(7) 0.0146(2) Uani 1 1 d . .
C9 C 0.69109(13) 0.11486(12) 0.62021(8) 0.0159(2) Uani 1 1 d . .
C10 C 0.67079(14) 0.05303(13) 0.70654(8) 0.0187(3) Uani 1 1 d . .
H10 H 0.5764 0.0709 0.7304 0.022 Uiso 1 1 calc R U
C11 C 0.78968(14) -0.03519(13) 0.75775(8) 0.0215(3) Uani 1 1 d . .
H11 H 0.7751 -0.0787 0.8162 0.026 Uiso 1 1 calc R U
C12 C 0.92915(14) -0.06051(14) 0.72469(9) 0.0230(3) Uani 1 1 d . .
H12 H 1.0093 -0.1214 0.7600 0.028 Uiso 1 1 calc R U
C13 C 0.95068(14) 0.00392(14) 0.63955(9) 0.0236(3) Uani 1 1 d . .
H13 H 1.0467 -0.0116 0.6170 0.028 Uiso 1 1 calc R U
C14 C 0.83229(14) 0.09097(13) 0.58725(8) 0.0202(3) Uani 1 1 d . .
H14 H 0.8474 0.1345 0.5288 0.024 Uiso 1 1 calc R U

loop_
_atom_site_aniso_label
_atom_site_aniso_U_11
_atom_site_aniso_U_22
_atom_site_aniso_U_33
_atom_site_aniso_U_23
_atom_site_aniso_U_13
_atom_site_aniso_U_12
O8 0.0195(4) 0.0226(4) 0.0183(4) 0.0047(3) 0.0059(3) -0.0011(3)
N1 0.0245(5) 0.0185(5) 0.0150(5) 0.0007(4) 0.0086(4) 0.0027(4)
N2 0.0183(5) 0.0185(5) 0.0190(5) 0.0023(4) 0.0051(4) 0.0009(4)
N4 0.0259(5) 0.0151(5) 0.0188(5) 0.0007(4) 0.0089(4) 0.0000(4)
N5 0.0636(8) 0.0196(6) 0.0251(6) -0.0062(4) 0.0233(6) -0.0120(5)
N8 0.0174(5) 0.0157(5) 0.0148(5) 0.0035(4) 0.0045(4) -0.0008(4)
C5 0.0269(6) 0.0149(5) 0.0199(6) 0.0017(5) 0.0088(5) 0.0030(5)
C3 0.0135(5) 0.0162(6) 0.0176(5) 0.0048(4) 0.0036(4) 0.0039(4)
C6 0.0148(5) 0.0199(6) 0.0181(6) 0.0017(4) 0.0004(4) 0.0004(4)
C7 0.0184(6) 0.0171(6) 0.0133(5) 0.0006(4) 0.0025(4) 0.0003(4)
C8 0.0184(6) 0.0130(5) 0.0127(5) -0.0021(4) 0.0037(4) -0.0008(4)
C9 0.0169(6) 0.0132(5) 0.0167(5) -0.0011(4) 0.0009(4) -0.0017(4)
C10 0.0188(6) 0.0186(6) 0.0186(6) 0.0009(4) 0.0036(4) -0.0002(4)
C11 0.0254(6) 0.0191(6) 0.0182(6) 0.0026(5) -0.0004(5) -0.0010(5)
C12 0.0207(6) 0.0195(6) 0.0254(6) 0.0000(5) -0.0040(5) 0.0023(5)
C13 0.0168(6) 0.0267(6) 0.0271(6) -0.0029(5) 0.0032(5) 0.0012(5)
C14 0.0195(6) 0.0228(6) 0.0186(6) 0.0009(5) 0.0043(5) -0.0016(5)

loop_
_atom_type_symbol
_atom_type_description
_atom_type_scat_dispersion_real
_atom_type_scat_dispersion_imag
_atom_type_scat_source
C C 0.0181 0.0091 'International Tables Vol C Tables 4.2.6.8 and 6.1.1.4'
H H 0.0000 0.0000 'International Tables Vol C Tables 4.2.6.8 and 6.1.1.4'
N N 0.0311 0.0180 'International Tables Vol C Tables 4.2.6.8 and 6.1.1.4'
O O 0.0492 0.0322 'International Tables Vol C Tables 4.2.6.8 and 6.1.1.4'

loop_
_exptl_crystal_face_index_h
_exptl_crystal_face_index_k
_exptl_crystal_face_index_l
_exptl_crystal_face_perp_dist
2 0 -5 0.1180
1 5 -1 0.0706
0 5 1 0.0626
-1 5 5 0.0843
-2 -2 5 0.1060
0 -5 -1 0.0520
0 1 -5 0.0828
-4 1 -5 0.0593
5 1 -5 0.1218
4 -1 4 0.0451
2 -1 5 0.0487
-3 -1 5 0.1142
-1 0 0 0.0873
4 -2 5 0.0282
2 -2 5 0.0375
-4 -1 -5 0.0532
0 0 -1 0.0886
-3 -4 -3 0.0606
1 -5 3 0.0420
-1 1 1 0.0870
-2 0 5 0.1106
-2 5 -2 0.0594
1 3 -5 0.0913

loop_
_geom_angle_atom_site_label_1
_geom_angle_atom_site_label_2
_geom_angle_atom_site_label_3
_geom_angle
C5 N1 N2 109.53(9)
C5 N1 H1N 129.0(10)
N2 N1 H1N 121.2(10)
C3 N2 N1 102.70(9)
C5 N4 C3 103.30(10)
C5 N5 H2N 120.1(11)
C5 N5 H3N 118.9(11)
H2N N5 H3N 119.1(16)
C8 N8 C9 127.47(9)
C8 N8 H4N 116.0(9)
C9 N8 H4N 116.4(9)
N4 C5 N1 110.04(10)
N4 C5 N5 126.03(11)
N1 C5 N5 123.93(11)
N2 C3 N4 114.41(10)
N2 C3 C6 122.69(10)
N4 C3 C6 122.89(10)
C3 C6 C7 112.25(9)
C3 C6 H6A 109.2
C7 C6 H6A 109.2
C3 C6 H6B 109.2
C7 C6 H6B 109.2
H6A C6 H6B 107.9
C8 C7 C6 113.12(9)
C8 C7 H7A 109.0
C6 C7 H7A 109.0
C8 C7 H7B 109.0
C6 C7 H7B 109.0
H7A C7 H7B 107.8
O8 C8 N8 123.97(10)
O8 C8 C7 121.70(10)
N8 C8 C7 114.27(9)
C10 C9 C14 119.63(10)
C10 C9 N8 123.48(10)
C14 C9 N8 116.88(10)
C9 C10 C11 119.53(11)
C9 C10 H10 120.2
C11 C10 H10 120.2
C12 C11 C10 120.97(11)
C12 C11 H11 119.5
C10 C11 H11 119.5
C13 C12 C11 119.42(11)
C13 C12 H12 120.3
C11 C12 H12 120.3
C12 C13 C14 120.18(11)
C12 C13 H13 119.9
C14 C13 H13 119.9
C13 C14 C9 120.24(11)
C13 C14 H14 119.9
C9 C14 H14 119.9

loop_
_geom_bond_atom_site_label_1
_geom_bond_atom_site_label_2
_geom_bond_distance
O8 C8 1.2352(14)
N1 C5 1.3359(15)
N1 N2 1.3837(14)
N1 H1N 0.874(9)
N2 C3 1.3164(15)
N4 C5 1.3351(15)
N4 C3 1.3681(15)
N5 C5 1.3409(17)
N5 H2N 0.906(9)
N5 H3N 0.893(9)
N8 C8 1.3505(15)
N8 C9 1.4219(14)
N8 H4N 0.876(9)
C3 C6 1.4932(16)
C6 C7 1.5309(15)
C6 H6A 0.9900
C6 H6B 0.9900
C7 C8 1.5170(15)
C7 H7A 0.9900
C7 H7B 0.9900
C9 C10 1.3899(16)
C9 C14 1.3969(16)
C10 C11 1.3910(17)
C10 H10 0.9500
C11 C12 1.3859(18)
C11 H11 0.9500
C12 C13 1.3875(18)
C12 H12 0.9500
C13 C14 1.3884(17)
C13 H13 0.9500
C14 H14 0.9500

loop_
_geom_torsion_atom_site_label_1
_geom_torsion_atom_site_label_2
_geom_torsion_atom_site_label_3
_geom_torsion_atom_site_label_4
_geom_torsion
C5 N1 N2 C3 -1.32(12)
C3 N4 C5 N1 -1.34(13)
C3 N4 C5 N5 177.65(12)
N2 N1 C5 N4 1.73(13)
N2 N1 C5 N5 -177.29(12)
N1 N2 C3 N4 0.48(12)
N1 N2 C3 C6 179.79(10)
C5 N4 C3 N2 0.51(13)
C5 N4 C3 C6 -178.80(10)
N2 C3 C6 C7 -119.93(11)
N4 C3 C6 C7 59.32(14)
C3 C6 C7 C8 69.28(12)
C9 N8 C8 O8 7.39(18)
C9 N8 C8 C7 -169.80(10)
C6 C7 C8 O8 36.18(14)
C6 C7 C8 N8 -146.56(10)
C8 N8 C9 C10 -29.41(17)
C8 N8 C9 C14 151.97(11)
C14 C9 C10 C11 -1.74(17)
N8 C9 C10 C11 179.67(10)
C9 C10 C11 C12 1.00(18)
C10 C11 C12 C13 0.40(18)
C11 C12 C13 C14 -1.06(18)
C12 C13 C14 C9 0.31(18)
C10 C9 C14 C13 1.10(17)
N8 C9 C14 C13 179.78(10)
